data_9010973
loop_
_publ_author_name
'Heller, L.'

_publ_section_title
;
 The structure of dicalcium silicate alpha-hydrate
;
_journal_name_full 'Acta Crystallographica'
_journal_page_first 724
_journal_page_last 728
_journal_paper_doi 10.1107/S0365110X52002033
_journal_volume 5
_journal_year 1952
_chemical_compound_source 'synthetic Ca2SiO3OHOH'
_chemical_formula_sum 'Ca2 O5 Si'
_chemical_name_mineral Poldervaartite
_space_group_IT_number 61
_symmetry_space_group_name_Hall '-P 2ac 2ab'
_symmetry_space_group_name_H-M 'P b c a'
_cell_angle_alpha 90
_cell_angle_beta 90
_cell_angle_gamma 90
_cell_length_a 9.34
_cell_length_b 9.22
_cell_length_c 10.61
_cell_formula_units_Z 8
_cell_volume 913.678
_database_code_amcsd 0009148
_exptl_crystal_density_diffrn 2.737
_cod_original_formula_sum 'Ca2 Si O5'
_cod_database_code 9010973

loop_
_space_group_symop_operation_xyz
x,y,z
x,1/2-y,1/2+z
-x,1/2+y,1/2-z
1/2-x,1/2+y,z
1/2+x,1/2-y,-z
1/2+x,y,1/2-z
1/2-x,-y,1/2+z
-x,-y,-z

loop_
_atom_site_label
_atom_site_fract_x
_atom_site_fract_y
_atom_site_fract_z
Ca1 0.45200 0.64000 0.75400
Ca2 0.38500 0.02200 0.43000
Si1 0.75400 0.30400 0.97500
O1 0.43900 0.35800 0.66200
O2 0.59500 0.33600 0.92800
O3 0.80900 0.17400 0.88600
O4 0.86500 0.43400 0.96600
O5 0.73900 0.27100 0.12400

loop_
_cod_related_entry_id
_cod_related_entry_database
_cod_related_entry_code
1 AMCSD 0009148
